data_7016944
loop_
_publ_author_name
'Tsurugi, Hayato'
'Yamada, Kohei'
'Majumdar, Moumita'
'Sugino, Yoshitaka'
'Hayakawa, Akio'
'Mashima, Kazushi'

_publ_section_title
;
 Dinuclear molybdenum cluster-catalyzed radical addition and
 polymerization reactions by tuning the redox potential of a quadruple
 bonded Mo(2) core.
;
_journal_issue 37
_journal_name_full 'Dalton transactions (Cambridge, England : 2003)'
_journal_page_first 9358
_journal_page_last 9361
_journal_paper_doi 10.1039/c1dt11129a
_journal_volume 40
_journal_year 2011
_chemical_formula_moiety 'C76 H64 Mo2 N12, 3 (C4 H8 O), Br'
_chemical_formula_sum 'C88 H88 Br Mo2 N12 O3'
_chemical_formula_weight 1633.49
_chemical_name_common Mo2Br
_chemical_name_systematic
;
?
;
_space_group_IT_number 33
_symmetry_cell_setting orthorhombic
_symmetry_Int_Tables_number 33
_symmetry_space_group_name_Hall 'P 2c -2n'
_symmetry_space_group_name_H-M 'P n a 21'
_atom_sites_solution_hydrogens geom
_atom_sites_solution_primary direct
_atom_sites_solution_secondary difmap
_audit_creation_method SHELXL-97
_cell_angle_alpha 90.00
_cell_angle_beta 90.00
_cell_angle_gamma 90.00
_cell_formula_units_Z 4
_cell_length_a 26.340(8)
_cell_length_b 15.955(4)
_cell_length_c 18.695(5)
_cell_measurement_reflns_used 12724
_cell_measurement_temperature 113(2)
_cell_measurement_theta_max 27.45
_cell_measurement_theta_min 3.09
_cell_volume 7857(4)
_computing_cell_refinement CrystalClear
_computing_data_collection 'CrystalClear (Rigaku Inc., 2007)'
_computing_data_reduction CrystalClear
_computing_molecular_graphics 'CrystalStructure 4.0'
_computing_publication_material 'CrystalStructure 4.0 (Rigaku, 2010)'
_computing_structure_refinement 'SHELXL97 (Sheldrick, 2008)'
_computing_structure_solution 'Il Milione (Burla, et al., 2007)'
_diffrn_ambient_temperature 113(2)
_diffrn_detector_area_resol_mean 7.314
_diffrn_measured_fraction_theta_full 0.983
_diffrn_measured_fraction_theta_max 0.983
_diffrn_measurement_device_type 'Rigaku Mercury70'
_diffrn_measurement_method \w
_diffrn_radiation_monochromator graphite
_diffrn_radiation_source 'fine-focus sealed tube'
_diffrn_radiation_type MoK\a
_diffrn_radiation_wavelength 0.71075
_diffrn_reflns_av_R_equivalents 0.0896
_diffrn_reflns_av_sigmaI/netI 0.1330
_diffrn_reflns_limit_h_max 21
_diffrn_reflns_limit_h_min -33
_diffrn_reflns_limit_k_max 20
_diffrn_reflns_limit_k_min -20
_diffrn_reflns_limit_l_max 11
_diffrn_reflns_limit_l_min -23
_diffrn_reflns_number 24978
_diffrn_reflns_theta_full 27.46
_diffrn_reflns_theta_max 27.46
_diffrn_reflns_theta_min 3.09
_exptl_absorpt_coefficient_mu 0.886
_exptl_absorpt_correction_T_max 0.9488
_exptl_absorpt_correction_T_min 0.8786
_exptl_absorpt_correction_type multi-scan
_exptl_absorpt_process_details 'REQAB (Rigaku, 1998)'
_exptl_crystal_colour red
_exptl_crystal_density_diffrn 1.381
_exptl_crystal_density_method 'not measured'
_exptl_crystal_description block
_exptl_crystal_F_000 3372
_exptl_crystal_size_max 0.15
_exptl_crystal_size_mid 0.12
_exptl_crystal_size_min 0.06
_refine_diff_density_max 2.009
_refine_diff_density_min -1.548
_refine_diff_density_rms 0.135
_refine_ls_abs_structure_details 'Flack H D (1983), Acta Cryst. A39, 876-881'
_refine_ls_abs_structure_Flack 0.07(3)
_refine_ls_extinction_method none
_refine_ls_goodness_of_fit_ref 1.018
_refine_ls_hydrogen_treatment constr
_refine_ls_matrix_type full
_refine_ls_number_parameters 930
_refine_ls_number_reflns 9098
_refine_ls_number_restraints 6
_refine_ls_restrained_S_all 1.018
_refine_ls_R_factor_all 0.1336
_refine_ls_R_factor_gt 0.0809
_refine_ls_shift/su_max 0.000
_refine_ls_shift/su_mean 0.000
_refine_ls_structure_factor_coef Fsqd
_refine_ls_weighting_details 'calc w=1/[\s^2^(Fo^2^)+(0.0690P)^2^+35.8960P] where P=(Fo^2^+2Fc^2^)/3'
_refine_ls_weighting_scheme calc
_refine_ls_wR_factor_gt 0.1661
_refine_ls_wR_factor_ref 0.2089
_reflns_number_gt 5800
_reflns_number_total 9098
_reflns_threshold_expression >2sigma(I)
_cod_data_source_file c1dt11129a.txt
_cod_data_source_block shelxl
_cod_database_code 7016944

loop_
_symmetry_equiv_pos_as_xyz
'x, y, z'
'-x+1/2, y+1/2, z+1/2'
'x+1/2, -y+1/2, z'
'-x, -y, z+1/2'

loop_
_atom_site_label
_atom_site_type_symbol
_atom_site_fract_x
_atom_site_fract_y
_atom_site_fract_z
_atom_site_U_iso_or_equiv
_atom_site_adp_type
_atom_site_occupancy
_atom_site_symmetry_multiplicity
_atom_site_calc_flag
_atom_site_refinement_flags
Mo1 Mo 0.21421(4) 0.04505(6) 0.93339(5) 0.0253(2) Uani 1 1 d .
Mo2 Mo 0.21056(4) -0.06351(6) 0.86791(5) 0.0252(2) Uani 1 1 d .
Br1 Br 0.26262(8) 0.23957(11) 0.65313(14) 0.0763(6) Uani 1 1 d .
O1 O 0.4033(5) 0.5788(8) 0.1215(7) 0.063(3) Uani 1 1 d .
O2 O 0.4535(7) 0.9403(13) 0.4361(10) 0.153(8) Uiso 1 1 d D
O3 O 0.0995(5) 0.9201(8) 0.1879(7) 0.061(3) Uani 1 1 d .
N1 N 0.2742(3) 0.0975(6) 0.8700(6) 0.024(2) Uani 1 1 d .
N2 N 0.2667(4) -0.0178(6) 0.7958(5) 0.023(2) Uani 1 1 d .
N3 N 0.3238(4) 0.0942(7) 0.7682(6) 0.032(2) Uani 1 1 d .
H3A H 0.3234 0.1494 0.7681 0.039 Uiso 1 1 calc R
N4 N 0.2681(4) -0.0109(6) 1.0062(6) 0.025(2) Uani 1 1 d .
N5 N 0.2673(3) -0.1248(6) 0.9296(7) 0.026(2) Uani 1 1 d .
N6 N 0.3150(4) -0.1341(6) 1.0363(6) 0.034(3) Uani 1 1 d .
H6A H 0.3102 -0.1886 1.0375 0.041 Uiso 1 1 calc R
N7 N 0.1547(4) -0.0003(6) 1.0030(6) 0.026(2) Uani 1 1 d .
N8 N 0.1547(3) -0.1200(5) 0.9346(6) 0.023(2) Uani 1 1 d .
N9 N 0.1024(4) -0.1122(7) 1.0383(6) 0.031(3) Uani 1 1 d .
H9A H 0.1072 -0.1008 1.0839 0.037 Uiso 1 1 calc R
N10 N 0.1593(4) 0.1095(6) 0.8708(7) 0.029(2) Uani 1 1 d .
N11 N 0.1516(4) -0.0092(6) 0.8023(6) 0.027(2) Uani 1 1 d .
N12 N 0.1032(4) 0.1078(6) 0.7713(6) 0.030(2) Uani 1 1 d .
H12A H 0.1063 0.0975 0.7252 0.036 Uiso 1 1 calc R
C1 C 0.2883(4) 0.0563(7) 0.8105(7) 0.022(3) Uani 1 1 d .
C2 C 0.2835(5) -0.0889(8) 0.9911(7) 0.031(3) Uani 1 1 d .
C3 C 0.1365(5) -0.0784(8) 0.9910(8) 0.029(3) Uani 1 1 d .
C4 C 0.1380(5) 0.0694(7) 0.8155(7) 0.025(3) Uani 1 1 d .
C5 C 0.3107(5) 0.1538(7) 0.9037(7) 0.027(3) Uani 1 1 d .
C6 C 0.2952(5) 0.2329(8) 0.9231(8) 0.036(3) Uani 1 1 d .
H6 H 0.2621 0.2521 0.9116 0.043 Uiso 1 1 calc R
C7 C 0.3292(5) 0.2846(8) 0.9600(8) 0.036(3) Uani 1 1 d .
H7 H 0.3191 0.3394 0.9739 0.043 Uiso 1 1 calc R
C8 C 0.3776(6) 0.2560(9) 0.9765(8) 0.042(4) Uani 1 1 d .
H8 H 0.4003 0.2905 1.0029 0.051 Uiso 1 1 calc R
C9 C 0.3925(5) 0.1784(9) 0.9547(8) 0.041(3) Uani 1 1 d .
H9 H 0.4259 0.1597 0.9651 0.049 Uiso 1 1 calc R
C10 C 0.3599(5) 0.1266(8) 0.9179(7) 0.037(3) Uani 1 1 d .
H10 H 0.3708 0.0728 0.9024 0.045 Uiso 1 1 calc R
C11 C 0.2671(5) -0.0479(9) 0.7242(8) 0.031(3) Uani 1 1 d .
C12 C 0.2542(5) 0.0033(8) 0.6669(8) 0.033(3) Uani 1 1 d .
H12 H 0.2467 0.0608 0.6748 0.039 Uiso 1 1 calc R
C13 C 0.2523(6) -0.0285(10) 0.5998(9) 0.046(4) Uani 1 1 d .
H13 H 0.2453 0.0079 0.5609 0.055 Uiso 1 1 calc R
C14 C 0.2604(6) -0.1130(12) 0.5863(10) 0.056(5) Uani 1 1 d .
H14 H 0.2584 -0.1349 0.5392 0.068 Uiso 1 1 calc R
C15 C 0.2716(6) -0.1650(10) 0.6447(9) 0.048(4) Uani 1 1 d .
H15 H 0.2766 -0.2233 0.6372 0.057 Uiso 1 1 calc R
C16 C 0.2754(5) -0.1328(8) 0.7124(8) 0.034(3) Uani 1 1 d .
H16 H 0.2838 -0.1685 0.7513 0.041 Uiso 1 1 calc R
C17 C 0.3608(5) 0.0563(9) 0.7246(7) 0.035(3) Uani 1 1 d .
C18 C 0.3800(5) 0.0980(9) 0.6658(8) 0.041(3) Uani 1 1 d .
H18 H 0.3669 0.1516 0.6539 0.049 Uiso 1 1 calc R
C19 C 0.4179(6) 0.0638(10) 0.6238(9) 0.046(4) Uani 1 1 d .
H19 H 0.4323 0.0960 0.5863 0.056 Uiso 1 1 calc R
C20 C 0.4350(6) -0.0175(10) 0.6362(9) 0.051(4) Uani 1 1 d .
H20 H 0.4590 -0.0429 0.6049 0.061 Uiso 1 1 calc R
C21 C 0.4167(5) -0.0601(11) 0.6943(8) 0.048(4) Uani 1 1 d .
H21 H 0.4284 -0.1154 0.7035 0.057 Uiso 1 1 calc R
C22 C 0.3808(5) -0.0238(9) 0.7409(8) 0.042(3) Uani 1 1 d .
H22 H 0.3702 -0.0526 0.7828 0.051 Uiso 1 1 calc R
C23 C 0.2703(5) 0.0220(8) 1.0778(7) 0.028(3) Uani 1 1 d .
C24 C 0.2517(5) -0.0244(9) 1.1345(8) 0.037(3) Uani 1 1 d .
H24 H 0.2365 -0.0775 1.1261 0.045 Uiso 1 1 calc R
C25 C 0.2553(6) 0.0071(10) 1.2048(8) 0.041(4) Uani 1 1 d .
H25 H 0.2436 -0.0253 1.2441 0.049 Uiso 1 1 calc R
C26 C 0.2758(6) 0.0847(10) 1.2156(9) 0.049(4) Uani 1 1 d .
H26 H 0.2779 0.1062 1.2629 0.058 Uiso 1 1 calc R
C27 C 0.2935(5) 0.1330(9) 1.1593(10) 0.049(4) Uani 1 1 d .
H27 H 0.3077 0.1869 1.1675 0.059 Uiso 1 1 calc R
C28 C 0.2902(5) 0.1001(8) 1.0890(8) 0.037(3) Uani 1 1 d .
H28 H 0.3017 0.1324 1.0496 0.044 Uiso 1 1 calc R
C29 C 0.2986(5) -0.1886(7) 0.8994(7) 0.029(3) Uani 1 1 d .
C30 C 0.3495(5) -0.1691(9) 0.8845(8) 0.043(4) Uani 1 1 d .
H30 H 0.3634 -0.1174 0.9003 0.052 Uiso 1 1 calc R
C31 C 0.3796(6) -0.2256(9) 0.8466(8) 0.044(4) Uani 1 1 d .
H31 H 0.4134 -0.2106 0.8343 0.053 Uiso 1 1 calc R
C32 C 0.3612(6) -0.3021(9) 0.8270(7) 0.041(3) Uani 1 1 d .
H32 H 0.3822 -0.3409 0.8023 0.050 Uiso 1 1 calc R
C33 C 0.3100(6) -0.3230(9) 0.8440(9) 0.051(4) Uani 1 1 d .
H33 H 0.2966 -0.3764 0.8321 0.061 Uiso 1 1 calc R
C34 C 0.2808(5) -0.2647(8) 0.8775(9) 0.042(4) Uani 1 1 d .
H34 H 0.2462 -0.2777 0.8862 0.050 Uiso 1 1 calc R
C35 C 0.3540(5) -0.1021(8) 1.0807(7) 0.030(3) Uani 1 1 d .
C36 C 0.3830(5) -0.0350(9) 1.0600(8) 0.042(4) Uani 1 1 d .
H36 H 0.3767 -0.0092 1.0151 0.051 Uiso 1 1 calc R
C37 C 0.4214(5) -0.0043(11) 1.1030(9) 0.053(4) Uani 1 1 d .
H37 H 0.4406 0.0432 1.0887 0.064 Uiso 1 1 calc R
C38 C 0.4314(6) -0.0433(10) 1.1665(10) 0.052(4) Uani 1 1 d .
H38 H 0.4584 -0.0240 1.1958 0.063 Uiso 1 1 calc R
C39 C 0.4022(6) -0.1110(9) 1.1885(8) 0.044(4) Uani 1 1 d .
H39 H 0.4086 -0.1366 1.2335 0.053 Uiso 1 1 calc R
C40 C 0.3643(5) -0.1409(8) 1.1458(9) 0.041(3) Uani 1 1 d .
H40 H 0.3450 -0.1882 1.1604 0.050 Uiso 1 1 calc R
C41 C 0.1251(5) 0.0596(8) 1.0439(7) 0.025(3) Uani 1 1 d .
C42 C 0.0728(5) 0.0689(8) 1.0325(8) 0.030(3) Uani 1 1 d .
H42 H 0.0553 0.0316 1.0015 0.036 Uiso 1 1 calc R
C43 C 0.0469(5) 0.1327(8) 1.0666(8) 0.033(3) Uani 1 1 d .
H43 H 0.0117 0.1398 1.0576 0.040 Uiso 1 1 calc R
C44 C 0.0707(6) 0.1856(9) 1.1130(9) 0.049(4) Uani 1 1 d .
H44 H 0.0523 0.2296 1.1354 0.059 Uiso 1 1 calc R
C45 C 0.1226(5) 0.1747(9) 1.1273(8) 0.040(4) Uani 1 1 d .
H45 H 0.1395 0.2096 1.1608 0.048 Uiso 1 1 calc R
C46 C 0.1487(5) 0.1117(8) 1.0916(8) 0.034(3) Uani 1 1 d .
H46 H 0.1840 0.1047 1.1005 0.041 Uiso 1 1 calc R
C47 C 0.1505(5) -0.2100(8) 0.9316(8) 0.034(3) Uani 1 1 d .
C48 C 0.1663(5) -0.2606(8) 0.9899(9) 0.040(3) Uani 1 1 d .
H48 H 0.1773 -0.2347 1.0329 0.048 Uiso 1 1 calc R
C49 C 0.1658(6) -0.3451(9) 0.9849(9) 0.048(4) Uani 1 1 d .
H49 H 0.1752 -0.3779 1.0252 0.058 Uiso 1 1 calc R
C50 C 0.1517(5) -0.3845(8) 0.9219(9) 0.043(4) Uani 1 1 d .
H50 H 0.1530 -0.4439 0.9185 0.052 Uiso 1 1 calc R
C51 C 0.1357(5) -0.3368(8) 0.8629(10) 0.044(3) Uani 1 1 d .
H51 H 0.1246 -0.3630 0.8201 0.053 Uiso 1 1 calc R
C52 C 0.1367(5) -0.2486(7) 0.8694(9) 0.035(3) Uani 1 1 d .
H52 H 0.1275 -0.2152 0.8294 0.042 Uiso 1 1 calc R
C53 C 0.0601(5) -0.1637(8) 1.0213(8) 0.033(3) Uani 1 1 d .
C54 C 0.0395(4) -0.2150(8) 1.0723(8) 0.034(3) Uani 1 1 d .
H54 H 0.0549 -0.2191 1.1182 0.041 Uiso 1 1 calc R
C55 C -0.0032(6) -0.2606(9) 1.0572(9) 0.044(4) Uani 1 1 d .
H55 H -0.0168 -0.2968 1.0926 0.053 Uiso 1 1 calc R
C56 C -0.0273(6) -0.2550(9) 0.9909(8) 0.041(3) Uani 1 1 d .
H56 H -0.0573 -0.2860 0.9813 0.050 Uiso 1 1 calc R
C57 C -0.0060(5) -0.2024(10) 0.9391(11) 0.051(4) Uani 1 1 d .
H57 H -0.0219 -0.1989 0.8935 0.062 Uiso 1 1 calc R
C58 C 0.0369(5) -0.1555(8) 0.9516(7) 0.033(3) Uani 1 1 d .
H58 H 0.0507 -0.1195 0.9161 0.040 Uiso 1 1 calc R
C59 C 0.1636(4) 0.1995(7) 0.8699(9) 0.030(3) Uani 1 1 d .
C60 C 0.1828(5) 0.2426(8) 0.8113(7) 0.035(3) Uani 1 1 d .
H60 H 0.1904 0.2137 0.7682 0.042 Uiso 1 1 calc R
C61 C 0.1908(5) 0.3271(8) 0.8164(9) 0.040(3) Uani 1 1 d .
H61 H 0.2048 0.3558 0.7765 0.048 Uiso 1 1 calc R
C62 C 0.1793(5) 0.3719(8) 0.8768(11) 0.054(5) Uani 1 1 d .
H62 H 0.1839 0.4309 0.8784 0.065 Uiso 1 1 calc R
C63 C 0.1605(5) 0.3282(8) 0.9363(9) 0.040(3) Uani 1 1 d .
H63 H 0.1538 0.3580 0.9793 0.048 Uiso 1 1 calc R
C64 C 0.1516(5) 0.2428(7) 0.9340(8) 0.034(3) Uani 1 1 d .
H64 H 0.1379 0.2140 0.9741 0.041 Uiso 1 1 calc R
C65 C 0.1200(5) -0.0630(7) 0.7611(8) 0.025(3) Uani 1 1 d .
C66 C 0.1396(5) -0.1160(8) 0.7083(7) 0.034(3) Uani 1 1 d .
H66 H 0.1744 -0.1110 0.6956 0.040 Uiso 1 1 calc R
C67 C 0.1102(5) -0.1752(8) 0.6740(8) 0.036(3) Uani 1 1 d .
H67 H 0.1246 -0.2099 0.6380 0.043 Uiso 1 1 calc R
C68 C 0.0602(5) -0.1837(9) 0.6922(8) 0.041(4) Uani 1 1 d .
H68 H 0.0402 -0.2262 0.6704 0.049 Uiso 1 1 calc R
C69 C 0.0389(5) -0.1311(9) 0.7419(8) 0.037(3) Uani 1 1 d .
H69 H 0.0037 -0.1362 0.7521 0.045 Uiso 1 1 calc R
C70 C 0.0670(5) -0.0706(8) 0.7776(8) 0.031(3) Uani 1 1 d .
H70 H 0.0515 -0.0352 0.8122 0.037 Uiso 1 1 calc R
C71 C 0.0632(5) 0.1618(8) 0.7917(8) 0.033(3) Uani 1 1 d .
C72 C 0.0375(5) 0.2053(8) 0.7396(8) 0.034(3) Uani 1 1 d .
H72 H 0.0483 0.2009 0.6913 0.041 Uiso 1 1 calc R
C73 C -0.0033(5) 0.2550(9) 0.7559(8) 0.039(3) Uani 1 1 d .
H73 H -0.0208 0.2837 0.7189 0.047 Uiso 1 1 calc R
C74 C -0.0194(6) 0.2635(9) 0.8269(9) 0.044(4) Uani 1 1 d .
H74 H -0.0467 0.2997 0.8391 0.052 Uiso 1 1 calc R
C75 C 0.0052(5) 0.2186(8) 0.8776(10) 0.045(4) Uani 1 1 d .
H75 H -0.0060 0.2219 0.9258 0.054 Uiso 1 1 calc R
C76 C 0.0459(4) 0.1682(7) 0.8610(9) 0.034(3) Uani 1 1 d .
H76 H 0.0624 0.1374 0.8978 0.041 Uiso 1 1 calc R
C77 C 0.4377(8) 0.5258(12) 0.0839(10) 0.065(5) Uani 1 1 d .
H77A H 0.4471 0.4764 0.1131 0.078 Uiso 1 1 calc R
H77B H 0.4690 0.5565 0.0705 0.078 Uiso 1 1 calc R
C78 C 0.4094(14) 0.5008(15) 0.0208(11) 0.129(12) Uani 1 1 d .
H78A H 0.4326 0.4950 -0.0205 0.154 Uiso 1 1 calc R
H78B H 0.3928 0.4460 0.0292 0.154 Uiso 1 1 calc R
C79 C 0.3715(9) 0.5638(18) 0.0058(14) 0.099(8) Uani 1 1 d .
H79A H 0.3383 0.5376 -0.0053 0.118 Uiso 1 1 calc R
H79B H 0.3819 0.5992 -0.0351 0.118 Uiso 1 1 calc R
C80 C 0.3684(7) 0.6150(13) 0.0740(11) 0.069(5) Uani 1 1 d .
H80A H 0.3773 0.6743 0.0645 0.082 Uiso 1 1 calc R
H80B H 0.3337 0.6129 0.0942 0.082 Uiso 1 1 calc R
C81 C 0.4530(6) 0.9630(10) 0.3598(9) 0.060(4) Uiso 1 1 d D
H81A H 0.4184 0.9792 0.3441 0.072 Uiso 1 1 calc R
H81B H 0.4651 0.9160 0.3297 0.072 Uiso 1 1 calc R
C82 C 0.4886(9) 1.0360(16) 0.3560(17) 0.140(11) Uiso 1 1 d D
H82A H 0.5060 1.0377 0.3091 0.167 Uiso 1 1 calc R
H82B H 0.4700 1.0894 0.3630 0.167 Uiso 1 1 calc R
C83 C 0.5258(8) 1.0221(14) 0.4152(12) 0.103(8) Uiso 1 1 d D
H83A H 0.5591 1.0042 0.3958 0.123 Uiso 1 1 calc R
H83B H 0.5307 1.0742 0.4432 0.123 Uiso 1 1 calc R
C84 C 0.5036(6) 0.9552(10) 0.4608(10) 0.058(5) Uiso 1 1 d D
H84A H 0.5241 0.9034 0.4572 0.070 Uiso 1 1 calc R
H84B H 0.5030 0.9732 0.5115 0.070 Uiso 1 1 calc R
C85 C 0.0631(8) 0.9746(11) 0.2215(9) 0.062(5) Uani 1 1 d .
H85A H 0.0283 0.9573 0.2082 0.074 Uiso 1 1 calc R
H85B H 0.0684 1.0329 0.2052 0.074 Uiso 1 1 calc R
C86 C 0.0694(6) 0.9697(12) 0.3006(9) 0.057(4) Uani 1 1 d .
H86A H 0.0438 0.9320 0.3223 0.069 Uiso 1 1 calc R
H86B H 0.0666 1.0259 0.3229 0.069 Uiso 1 1 calc R
C87 C 0.1230(8) 0.9341(14) 0.3086(13) 0.076(6) Uani 1 1 d .
H87A H 0.1267 0.9021 0.3537 0.091 Uiso 1 1 calc R
H87B H 0.1490 0.9790 0.3070 0.091 Uiso 1 1 calc R
C88 C 0.1267(7) 0.8763(13) 0.2427(11) 0.071(6) Uani 1 1 d .
H88A H 0.1625 0.8674 0.2286 0.085 Uiso 1 1 calc R
H88B H 0.1108 0.8212 0.2526 0.085 Uiso 1 1 calc R

loop_
_atom_site_aniso_label
_atom_site_aniso_U_11
_atom_site_aniso_U_22
_atom_site_aniso_U_33
_atom_site_aniso_U_23
_atom_site_aniso_U_13
_atom_site_aniso_U_12
Mo1 0.0225(5) 0.0288(5) 0.0245(6) -0.0015(5) 0.0001(5) -0.0006(4)
Mo2 0.0214(5) 0.0287(5) 0.0255(6) -0.0025(5) -0.0006(5) 0.0012(4)
Br1 0.0843(14) 0.0487(9) 0.0958(14) 0.0205(10) 0.0466(13) 0.0188(9)
O1 0.081(9) 0.068(8) 0.040(7) -0.006(6) 0.008(7) 0.003(7)
O3 0.063(8) 0.080(8) 0.039(7) -0.017(6) 0.000(6) 0.009(6)
N1 0.020(4) 0.033(5) 0.019(5) -0.004(5) 0.003(5) -0.010(4)
N2 0.024(5) 0.026(5) 0.017(6) -0.004(4) -0.003(4) 0.005(4)
N3 0.027(6) 0.034(6) 0.035(7) 0.004(5) 0.005(5) -0.007(4)
N4 0.019(5) 0.030(5) 0.026(6) -0.003(4) -0.003(4) 0.005(4)
N5 0.017(4) 0.033(5) 0.029(6) -0.001(5) -0.006(5) 0.005(4)
N6 0.036(6) 0.027(5) 0.039(7) -0.002(5) -0.017(5) 0.008(5)
N7 0.028(6) 0.024(5) 0.025(6) -0.006(4) 0.001(5) -0.001(4)
N8 0.030(5) 0.019(4) 0.020(5) -0.005(5) -0.005(5) -0.001(4)
N9 0.034(6) 0.042(6) 0.018(6) -0.009(4) 0.000(5) -0.011(5)
N10 0.031(5) 0.031(5) 0.025(6) -0.003(5) 0.004(6) 0.002(4)
N11 0.030(6) 0.032(5) 0.019(6) 0.000(4) -0.002(5) -0.002(4)
N12 0.016(5) 0.039(6) 0.034(7) -0.010(5) 0.000(5) 0.015(4)
C1 0.010(5) 0.033(6) 0.024(7) -0.008(5) 0.000(5) 0.004(5)
C2 0.038(8) 0.032(6) 0.022(7) 0.006(6) -0.016(6) 0.004(5)
C3 0.028(7) 0.032(6) 0.027(8) 0.005(6) -0.003(6) -0.003(5)
C4 0.025(6) 0.024(6) 0.027(7) -0.006(5) 0.005(5) 0.000(5)
C5 0.025(6) 0.034(6) 0.021(6) -0.002(5) 0.003(5) -0.005(5)
C6 0.031(7) 0.035(6) 0.041(9) 0.001(6) -0.003(7) -0.006(5)
C7 0.029(7) 0.039(7) 0.040(8) -0.010(6) -0.002(6) -0.004(6)
C8 0.040(8) 0.049(8) 0.037(9) -0.004(7) -0.002(7) -0.011(7)
C9 0.027(7) 0.056(9) 0.039(9) -0.005(6) 0.003(6) -0.007(6)
C10 0.044(8) 0.039(7) 0.029(8) 0.002(6) -0.013(6) -0.012(6)
C11 0.028(7) 0.039(7) 0.026(8) -0.004(6) 0.014(6) -0.004(6)
C12 0.033(8) 0.033(7) 0.032(9) -0.007(6) 0.004(6) -0.009(5)
C13 0.042(9) 0.057(10) 0.038(10) -0.001(8) -0.005(7) -0.019(7)
C14 0.039(9) 0.086(13) 0.044(10) -0.023(9) 0.006(8) -0.018(8)
C15 0.047(9) 0.052(9) 0.044(10) -0.007(8) 0.009(8) -0.009(7)
C16 0.031(7) 0.034(7) 0.038(8) -0.003(6) 0.000(6) 0.017(5)
C17 0.021(6) 0.061(9) 0.024(7) -0.002(6) -0.003(6) -0.014(6)
C18 0.034(7) 0.054(8) 0.035(8) -0.002(7) 0.002(7) -0.004(6)
C19 0.044(9) 0.066(10) 0.029(9) 0.001(7) 0.005(7) -0.009(8)
C20 0.036(8) 0.065(10) 0.053(10) -0.006(8) 0.020(8) -0.003(7)
C21 0.028(7) 0.069(10) 0.046(9) -0.010(8) 0.008(7) 0.016(7)
C22 0.031(7) 0.059(9) 0.037(8) 0.013(7) -0.008(6) -0.009(7)
C23 0.024(7) 0.032(7) 0.027(7) -0.009(6) 0.003(6) 0.003(5)
C24 0.028(7) 0.049(9) 0.035(9) -0.001(7) -0.007(6) -0.003(6)
C25 0.043(9) 0.056(9) 0.025(8) 0.010(7) 0.006(7) 0.005(7)
C26 0.057(10) 0.057(9) 0.032(9) -0.014(7) -0.002(8) -0.004(8)
C27 0.044(8) 0.041(8) 0.063(11) -0.022(8) 0.004(8) -0.012(6)
C28 0.043(8) 0.040(7) 0.027(7) 0.005(6) 0.010(6) -0.011(6)
C29 0.036(7) 0.024(6) 0.028(7) 0.008(5) -0.006(6) 0.011(5)
C30 0.042(8) 0.047(8) 0.042(10) -0.008(7) 0.000(7) -0.005(6)
C31 0.037(8) 0.053(9) 0.042(9) 0.003(7) -0.002(7) 0.022(7)
C32 0.048(9) 0.048(8) 0.029(8) -0.015(6) -0.006(7) 0.012(7)
C33 0.051(9) 0.041(8) 0.061(11) -0.024(7) -0.024(8) 0.013(7)
C34 0.032(7) 0.049(8) 0.044(9) -0.025(8) -0.007(7) 0.016(6)
C35 0.033(7) 0.036(7) 0.021(7) -0.002(5) 0.004(6) 0.004(5)
C36 0.027(7) 0.061(9) 0.039(9) 0.026(7) -0.007(6) -0.005(6)
C37 0.024(7) 0.064(11) 0.071(12) 0.006(9) -0.009(8) 0.001(7)
C38 0.041(9) 0.068(11) 0.048(11) 0.001(9) -0.008(8) 0.006(8)
C39 0.052(9) 0.045(8) 0.034(8) 0.010(7) -0.003(7) 0.007(7)
C40 0.034(7) 0.034(7) 0.056(10) 0.006(7) 0.000(7) -0.004(6)
C41 0.026(7) 0.030(6) 0.019(7) 0.001(5) 0.000(5) -0.001(5)
C42 0.026(7) 0.035(7) 0.028(8) -0.006(6) -0.004(6) 0.000(5)
C43 0.027(7) 0.034(7) 0.038(9) -0.004(6) -0.002(6) 0.013(5)
C44 0.044(9) 0.042(8) 0.062(12) -0.014(8) 0.010(8) 0.011(7)
C45 0.032(7) 0.047(8) 0.042(9) -0.017(7) 0.022(7) -0.013(6)
C46 0.026(7) 0.032(7) 0.043(9) -0.004(6) 0.009(6) -0.006(5)
C47 0.035(7) 0.038(6) 0.028(7) -0.006(7) 0.013(7) -0.003(5)
C48 0.037(8) 0.038(7) 0.044(9) 0.009(7) -0.012(7) -0.002(6)
C49 0.043(9) 0.044(8) 0.057(11) 0.001(8) 0.008(8) -0.002(7)
C50 0.051(9) 0.022(6) 0.057(10) -0.006(6) 0.012(8) 0.002(5)
C51 0.044(8) 0.039(7) 0.049(9) -0.018(7) 0.001(8) -0.011(6)
C52 0.030(6) 0.036(6) 0.040(8) -0.012(7) 0.010(7) -0.003(5)
C53 0.032(7) 0.033(7) 0.035(8) 0.000(6) -0.001(6) -0.001(5)
C54 0.017(6) 0.049(8) 0.035(8) -0.009(6) 0.005(6) -0.006(5)
C55 0.051(9) 0.038(7) 0.043(10) 0.001(7) 0.013(8) -0.010(6)
C56 0.044(8) 0.043(8) 0.037(9) 0.000(6) 0.003(7) -0.012(6)
C57 0.026(7) 0.067(10) 0.061(11) -0.024(9) -0.013(8) -0.003(6)
C58 0.036(7) 0.037(7) 0.026(8) 0.004(5) -0.005(6) 0.004(5)
C59 0.022(6) 0.032(6) 0.036(8) -0.011(6) -0.007(6) -0.003(4)
C60 0.036(8) 0.049(8) 0.019(7) 0.009(6) -0.006(6) 0.000(6)
C61 0.041(8) 0.029(7) 0.051(10) -0.001(6) -0.008(7) -0.006(6)
C62 0.040(8) 0.025(6) 0.098(14) -0.008(8) -0.034(10) 0.001(5)
C63 0.050(8) 0.034(7) 0.037(8) -0.009(7) 0.009(8) 0.015(6)
C64 0.047(8) 0.035(6) 0.021(7) -0.008(6) 0.003(7) 0.000(5)
C65 0.020(6) 0.029(6) 0.028(8) 0.002(5) -0.004(6) 0.003(5)
C66 0.033(7) 0.037(7) 0.030(8) 0.001(6) -0.012(6) 0.000(6)
C67 0.031(7) 0.040(7) 0.036(8) -0.012(6) -0.003(6) 0.000(6)
C68 0.037(8) 0.043(8) 0.043(9) 0.001(7) -0.015(7) -0.008(6)
C69 0.023(7) 0.049(8) 0.039(9) -0.010(7) -0.006(6) 0.001(6)
C70 0.025(6) 0.035(7) 0.033(8) 0.005(6) -0.003(6) 0.011(5)
C71 0.021(6) 0.042(7) 0.036(9) -0.003(6) -0.008(6) 0.012(5)
C72 0.035(7) 0.040(7) 0.027(8) 0.001(6) 0.004(6) 0.002(6)
C73 0.043(8) 0.048(8) 0.028(8) -0.004(6) -0.001(7) 0.024(6)
C74 0.038(8) 0.043(8) 0.050(10) 0.004(7) -0.007(7) 0.014(6)
C75 0.041(8) 0.041(7) 0.053(10) -0.007(7) 0.010(8) 0.012(6)
C76 0.025(6) 0.034(6) 0.043(8) -0.001(6) -0.001(7) -0.002(5)
C77 0.085(14) 0.069(12) 0.040(11) 0.010(9) 0.003(10) -0.015(10)
C78 0.27(4) 0.085(16) 0.033(12) -0.033(11) -0.011(18) 0.03(2)
C79 0.078(16) 0.16(3) 0.059(16) -0.006(16) -0.012(13) -0.009(16)
C80 0.062(12) 0.080(13) 0.064(14) 0.002(11) 0.008(11) -0.018(10)
C85 0.100(15) 0.055(10) 0.031(10) 0.011(8) -0.005(10) 0.004(10)
C86 0.055(10) 0.073(11) 0.044(10) 0.002(8) 0.005(8) -0.015(9)
C87 0.061(13) 0.101(16) 0.066(15) -0.013(12) 0.000(11) 0.009(11)
C88 0.051(11) 0.101(15) 0.061(13) 0.003(11) -0.009(10) 0.003(10)

loop_
_atom_type_symbol
_atom_type_description
_atom_type_scat_dispersion_real
_atom_type_scat_dispersion_imag
_atom_type_scat_source
C C 0.0033 0.0016 'International Tables Vol C Tables 4.2.6.8 and 6.1.1.4'
H H 0.0000 0.0000 'International Tables Vol C Tables 4.2.6.8 and 6.1.1.4'
Br Br -0.2901 2.4595 'International Tables Vol C Tables 4.2.6.8 and 6.1.1.4'
Mo Mo -1.6832 0.6857 'International Tables Vol C Tables 4.2.6.8 and 6.1.1.4'
N N 0.0061 0.0033 'International Tables Vol C Tables 4.2.6.8 and 6.1.1.4'
O O 0.0106 0.0060 'International Tables Vol C Tables 4.2.6.8 and 6.1.1.4'

loop_
_geom_angle_atom_site_label_1
_geom_angle_atom_site_label_2
_geom_angle_atom_site_label_3
_geom_angle
Mo2 Mo1 N10 92.7(3)
Mo2 Mo1 N1 91.9(3)
N10 Mo1 N1 90.5(4)
Mo2 Mo1 N4 93.2(3)
N10 Mo1 N4 173.7(4)
N1 Mo1 N4 91.5(4)
Mo2 Mo1 N7 92.3(3)
N10 Mo1 N7 90.0(4)
N1 Mo1 N7 175.7(4)
N4 Mo1 N7 87.6(4)
Mo1 Mo2 N5 91.8(3)
Mo1 Mo2 N2 93.1(3)
N5 Mo2 N2 90.7(4)
Mo1 Mo2 N8 92.2(3)
N5 Mo2 N8 88.5(4)
N2 Mo2 N8 174.6(4)
Mo1 Mo2 N11 91.9(3)
N5 Mo2 N11 176.2(4)
N2 Mo2 N11 90.1(4)
N8 Mo2 N11 90.3(4)
C80 O1 C77 110.5(14)
C84 O2 C81 106.5(17)
C88 O3 C85 108.4(13)
C1 N1 C5 118.4(9)
C1 N1 Mo1 118.0(7)
C5 N1 Mo1 119.2(8)
C1 N2 C11 119.2(11)
C1 N2 Mo2 117.8(8)
C11 N2 Mo2 119.1(8)
C1 N3 C17 128.2(11)
C1 N3 H3A 115.9
C17 N3 H3A 115.9
C2 N4 C23 121.5(10)
C2 N4 Mo1 116.8(8)
C23 N4 Mo1 117.6(7)
C2 N5 C29 117.1(10)
C2 N5 Mo2 119.2(8)
C29 N5 Mo2 121.4(9)
C2 N6 C35 127.1(11)
C2 N6 H6A 116.4
C35 N6 H6A 116.4
C3 N7 C41 120.3(11)
C3 N7 Mo1 117.7(8)
C41 N7 Mo1 119.0(7)
C3 N8 C47 119.9(11)
C3 N8 Mo2 120.0(8)
C47 N8 Mo2 116.9(8)
C3 N9 C53 126.7(11)
C3 N9 H9A 116.7
C53 N9 H9A 116.7
C4 N10 C59 120.1(12)
C4 N10 Mo1 118.6(8)
C59 N10 Mo1 115.8(8)
C4 N11 C65 120.9(11)
C4 N11 Mo2 117.8(9)
C65 N11 Mo2 119.1(7)
C4 N12 C71 127.1(11)
C4 N12 H12A 116.4
C71 N12 H12A 116.4
N2 C1 N1 118.9(11)
N2 C1 N3 124.2(11)
N1 C1 N3 116.8(10)
N4 C2 N5 118.5(10)
N4 C2 N6 122.4(11)
N5 C2 N6 119.1(11)
N8 C3 N7 117.5(11)
N8 C3 N9 123.2(11)
N7 C3 N9 119.2(12)
N11 C4 N10 118.9(12)
N11 C4 N12 119.1(11)
N10 C4 N12 122.0(11)
C6 C5 C10 120.9(12)
C6 C5 N1 118.8(11)
C10 C5 N1 120.3(11)
C5 C6 C7 118.7(12)
C5 C6 H6 120.6
C7 C6 H6 120.6
C8 C7 C6 120.2(13)
C8 C7 H7 119.9
C6 C7 H7 119.9
C9 C8 C7 119.7(13)
C9 C8 H8 120.1
C7 C8 H8 120.1
C8 C9 C10 121.1(14)
C8 C9 H9 119.4
C10 C9 H9 119.4
C9 C10 C5 119.2(13)
C9 C10 H10 120.4
C5 C10 H10 120.4
C12 C11 C16 119.3(13)
C12 C11 N2 121.7(12)
C16 C11 N2 118.6(13)
C13 C12 C11 120.1(13)
C13 C12 H12 119.9
C11 C12 H12 119.9
C12 C13 C14 121.8(16)
C12 C13 H13 119.1
C14 C13 H13 119.1
C13 C14 C15 117.8(15)
C13 C14 H14 121.1
C15 C14 H14 121.1
C16 C15 C14 120.8(14)
C16 C15 H15 119.6
C14 C15 H15 119.6
C15 C16 C11 120.1(14)
C15 C16 H16 120.0
C11 C16 H16 120.0
C18 C17 N3 120.5(13)
C18 C17 C22 118.0(13)
N3 C17 C22 121.5(12)
C19 C18 C17 121.8(15)
C19 C18 H18 119.1
C17 C18 H18 119.1
C18 C19 C20 120.5(15)
C18 C19 H19 119.7
C20 C19 H19 119.7
C21 C20 C19 118.6(14)
C21 C20 H20 120.7
C19 C20 H20 120.7
C20 C21 C22 121.5(15)
C20 C21 H21 119.3
C22 C21 H21 119.3
C21 C22 C17 119.2(14)
C21 C22 H22 120.4
C17 C22 H22 120.4
C28 C23 C24 120.4(13)
C28 C23 N4 119.4(12)
C24 C23 N4 120.2(12)
C23 C24 C25 120.0(14)
C23 C24 H24 120.0
C25 C24 H24 120.0
C26 C25 C24 119.2(14)
C26 C25 H25 120.4
C24 C25 H25 120.4
C25 C26 C27 121.6(14)
C25 C26 H26 119.2
C27 C26 H26 119.2
C26 C27 C28 118.5(13)
C26 C27 H27 120.8
C28 C27 H27 120.8
C23 C28 C27 120.2(13)
C23 C28 H28 119.9
C27 C28 H28 119.9
C34 C29 C30 117.8(12)
C34 C29 N5 123.7(12)
C30 C29 N5 118.2(11)
C31 C30 C29 120.1(13)
C31 C30 H30 119.9
C29 C30 H30 119.9
C32 C31 C30 120.8(14)
C32 C31 H31 119.6
C30 C31 H31 119.6
C31 C32 C33 119.1(13)
C31 C32 H32 120.5
C33 C32 H32 120.5
C34 C33 C32 118.6(14)
C34 C33 H33 120.7
C32 C33 H33 120.7
C33 C34 C29 123.5(14)
C33 C34 H34 118.3
C29 C34 H34 118.3
C36 C35 C40 119.0(12)
C36 C35 N6 121.4(12)
C40 C35 N6 119.5(12)
C35 C36 C37 121.4(14)
C35 C36 H36 119.3
C37 C36 H36 119.3
C38 C37 C36 119.0(16)
C38 C37 H37 120.5
C36 C37 H37 120.5
C37 C38 C39 120.4(16)
C37 C38 H38 119.8
C39 C38 H38 119.8
C40 C39 C38 120.2(14)
C40 C39 H39 119.9
C38 C39 H39 119.9
C39 C40 C35 119.9(13)
C39 C40 H40 120.1
C35 C40 H40 120.1
C46 C41 C42 118.7(12)
C46 C41 N7 120.1(11)
C42 C41 N7 121.1(11)
C43 C42 C41 119.6(12)
C43 C42 H42 120.2
C41 C42 H42 120.2
C44 C43 C42 121.5(13)
C44 C43 H43 119.3
C42 C43 H43 119.3
C43 C44 C45 119.4(13)
C43 C44 H44 120.3
C45 C44 H44 120.3
C46 C45 C44 118.8(13)
C46 C45 H45 120.6
C44 C45 H45 120.6
C41 C46 C45 121.9(13)
C41 C46 H46 119.1
C45 C46 H46 119.1
C52 C47 C48 118.4(12)
C52 C47 N8 120.2(13)
C48 C47 N8 121.0(13)
C49 C48 C47 120.8(15)
C49 C48 H48 119.6
C47 C48 H48 119.6
C48 C49 C50 120.9(15)
C48 C49 H49 119.5
C50 C49 H49 119.5
C49 C50 C51 120.1(12)
C49 C50 H50 120.0
C51 C50 H50 120.0
C50 C51 C52 117.8(14)
C50 C51 H51 121.1
C52 C51 H51 121.1
C47 C52 C51 121.9(15)
C47 C52 H52 119.1
C51 C52 H52 119.1
C54 C53 N9 120.1(13)
C54 C53 C58 121.0(12)
N9 C53 C58 118.8(12)
C53 C54 C55 119.9(14)
C53 C54 H54 120.0
C55 C54 H54 120.0
C54 C55 C56 121.6(14)
C54 C55 H55 119.2
C56 C55 H55 119.2
C55 C56 C57 118.2(14)
C55 C56 H56 120.9
C57 C56 H56 120.9
C58 C57 C56 122.5(16)
C58 C57 H57 118.8
C56 C57 H57 118.8
C57 C58 C53 116.9(14)
C57 C58 H58 121.6
C53 C58 H58 121.6
C60 C59 C64 120.4(11)
C60 C59 N10 122.1(13)
C64 C59 N10 117.4(13)
C61 C60 C59 119.3(13)
C61 C60 H60 120.4
C59 C60 H60 120.4
C60 C61 C62 122.5(14)
C60 C61 H61 118.7
C62 C61 H61 118.7
C61 C62 C63 118.2(12)
C61 C62 H62 120.9
C63 C62 H62 120.9
C64 C63 C62 121.6(14)
C64 C63 H63 119.2
C62 C63 H63 119.2
C63 C64 C59 118.0(14)
C63 C64 H64 121.0
C59 C64 H64 121.0
C66 C65 N11 122.0(11)
C66 C65 C70 117.4(12)
N11 C65 C70 120.3(12)
C67 C66 C65 122.2(13)
C67 C66 H66 118.9
C65 C66 H66 118.9
C68 C67 C66 119.6(13)
C68 C67 H67 120.2
C66 C67 H67 120.2
C67 C68 C69 120.1(13)
C67 C68 H68 119.9
C69 C68 H68 119.9
C68 C69 C70 122.2(13)
C68 C69 H69 118.9
C70 C69 H69 118.9
C69 C70 C65 118.3(13)
C69 C70 H70 120.8
C65 C70 H70 120.8
C72 C71 C76 117.8(12)
C72 C71 N12 118.9(13)
C76 C71 N12 123.1(12)
C73 C72 C71 121.4(14)
C73 C72 H72 119.3
C71 C72 H72 119.3
C72 C73 C74 120.3(14)
C72 C73 H73 119.8
C74 C73 H73 119.8
C75 C74 C73 117.9(13)
C75 C74 H74 121.1
C73 C74 H74 121.1
C74 C75 C76 121.6(16)
C74 C75 H75 119.2
C76 C75 H75 119.2
C71 C76 C75 120.9(14)
C71 C76 H76 119.6
C75 C76 H76 119.6
O1 C77 C78 103.7(18)
O1 C77 H77A 111.0
C78 C77 H77A 111.0
O1 C77 H77B 111.0
C78 C77 H77B 111.0
H77A C77 H77B 109.0
C79 C78 C77 108.8(19)
C79 C78 H78A 109.9
C77 C78 H78A 109.9
C79 C78 H78B 109.9
C77 C78 H78B 109.9
H78A C78 H78B 108.3
C78 C79 C80 104.4(19)
C78 C79 H79A 110.9
C80 C79 H79A 110.9
C78 C79 H79B 110.9
C80 C79 H79B 110.9
H79A C79 H79B 108.9
O1 C80 C79 106.0(17)
O1 C80 H80A 110.5
C79 C80 H80A 110.5
O1 C80 H80B 110.5
C79 C80 H80B 110.5
H80A C80 H80B 108.7
O2 C81 C82 103.4(17)
O2 C81 H81A 111.1
C82 C81 H81A 111.1
O2 C81 H81B 111.1
C82 C81 H81B 111.1
H81A C81 H81B 109.0
C83 C82 C81 105.1(18)
C83 C82 H82A 110.7
C81 C82 H82A 110.7
C83 C82 H82B 110.7
C81 C82 H82B 110.7
H82A C82 H82B 108.8
C84 C83 C82 105.8(17)
C84 C83 H83A 110.6
C82 C83 H83A 110.6
C84 C83 H83B 110.6
C82 C83 H83B 110.6
H83A C83 H83B 108.7
O2 C84 C83 107.5(16)
O2 C84 H84A 110.2
C83 C84 H84A 110.2
O2 C84 H84B 110.2
C83 C84 H84B 110.2
H84A C84 H84B 108.5
O3 C85 C86 109.2(15)
O3 C85 H85A 109.8
C86 C85 H85A 109.8
O3 C85 H85B 109.8
C86 C85 H85B 109.8
H85A C85 H85B 108.3
C85 C86 C87 102.6(16)
C85 C86 H86A 111.2
C87 C86 H86A 111.2
C85 C86 H86B 111.2
C87 C86 H86B 111.2
H86A C86 H86B 109.2
C86 C87 C88 101.6(16)
C86 C87 H87A 111.4
C88 C87 H87A 111.4
C86 C87 H87B 111.4
C88 C87 H87B 111.4
H87A C87 H87B 109.3
O3 C88 C87 104.3(16)
O3 C88 H88A 110.9
C87 C88 H88A 110.9
O3 C88 H88B 110.9
C87 C88 H88B 110.9
H88A C88 H88B 108.9

loop_
_geom_bond_atom_site_label_1
_geom_bond_atom_site_label_2
_geom_bond_distance
Mo1 Mo2 2.1232(15)
Mo1 N10 2.127(11)
Mo1 N1 2.144(10)
Mo1 N4 2.159(10)
Mo1 N7 2.163(10)
Mo2 N5 2.127(10)
Mo2 N2 2.130(10)
Mo2 N8 2.130(11)
Mo2 N11 2.161(10)
O1 C80 1.40(2)
O1 C77 1.42(2)
O2 C84 1.418(16)
O2 C81 1.472(16)
O3 C88 1.43(2)
O3 C85 1.44(2)
N1 C1 1.346(16)
N1 C5 1.460(15)
N2 C1 1.340(15)
N2 C11 1.422(17)
N3 C1 1.366(15)
N3 C17 1.408(17)
N3 H3A 0.8800
N4 C2 1.340(15)
N4 C23 1.439(16)
N5 C2 1.354(17)
N5 C29 1.425(15)
N6 C2 1.385(15)
N6 C35 1.416(16)
N6 H6A 0.8800
N7 C3 1.353(15)
N7 C41 1.450(16)
N8 C3 1.336(17)
N8 C47 1.440(14)
N9 C3 1.371(16)
N9 C53 1.421(16)
N9 H9A 0.8800
N10 C4 1.337(16)
N10 C59 1.440(14)
N11 C4 1.327(15)
N11 C65 1.422(16)
N12 C4 1.378(16)
N12 C71 1.415(15)
N12 H12A 0.8800
C5 C6 1.375(17)
C5 C10 1.392(18)
C6 C7 1.400(17)
C6 H6 0.9500
C7 C8 1.390(19)
C7 H7 0.9500
C8 C9 1.361(19)
C8 H8 0.9500
C9 C10 1.377(18)
C9 H9 0.9500
C10 H10 0.9500
C11 C12 1.388(19)
C11 C16 1.391(18)
C12 C13 1.35(2)
C12 H12 0.9500
C13 C14 1.39(2)
C13 H13 0.9500
C14 C15 1.40(2)
C14 H14 0.9500
C15 C16 1.37(2)
C15 H15 0.9500
C16 H16 0.9500
C17 C18 1.382(19)
C17 C22 1.41(2)
C18 C19 1.38(2)
C18 H18 0.9500
C19 C20 1.39(2)
C19 H19 0.9500
C20 C21 1.37(2)
C20 H20 0.9500
C21 C22 1.411(19)
C21 H21 0.9500
C22 H22 0.9500
C23 C28 1.367(18)
C23 C24 1.38(2)
C24 C25 1.41(2)
C24 H24 0.9500
C25 C26 1.37(2)
C25 H25 0.9500
C26 C27 1.39(2)
C26 H26 0.9500
C27 C28 1.42(2)
C27 H27 0.9500
C28 H28 0.9500
C29 C34 1.365(18)
C29 C30 1.404(19)
C30 C31 1.393(19)
C30 H30 0.9500
C31 C32 1.36(2)
C31 H31 0.9500
C32 C33 1.42(2)
C32 H32 0.9500
C33 C34 1.360(18)
C33 H33 0.9500
C34 H34 0.9500
C35 C36 1.371(18)
C35 C40 1.392(19)
C36 C37 1.38(2)
C36 H36 0.9500
C37 C38 1.36(2)
C37 H37 0.9500
C38 C39 1.39(2)
C38 H38 0.9500
C39 C40 1.366(19)
C39 H39 0.9500
C40 H40 0.9500
C41 C46 1.369(18)
C41 C42 1.402(17)
C42 C43 1.382(17)
C42 H42 0.9500
C43 C44 1.36(2)
C43 H43 0.9500
C44 C45 1.40(2)
C44 H44 0.9500
C45 C46 1.388(18)
C45 H45 0.9500
C46 H46 0.9500
C47 C52 1.36(2)
C47 C48 1.418(19)
C48 C49 1.352(18)
C48 H48 0.9500
C49 C50 1.39(2)
C49 H49 0.9500
C50 C51 1.40(2)
C50 H50 0.9500
C51 C52 1.414(16)
C51 H51 0.9500
C52 H52 0.9500
C53 C54 1.369(19)
C53 C58 1.445(19)
C54 C55 1.370(18)
C54 H54 0.9500
C55 C56 1.39(2)
C55 H55 0.9500
C56 C57 1.40(2)
C56 H56 0.9500
C57 C58 1.376(18)
C57 H57 0.9500
C58 H58 0.9500
C59 C60 1.390(19)
C59 C64 1.417(19)
C60 C61 1.367(18)
C60 H60 0.9500
C61 C62 1.37(2)
C61 H61 0.9500
C62 C63 1.40(2)
C62 H62 0.9500
C63 C64 1.384(17)
C63 H63 0.9500
C64 H64 0.9500
C65 C66 1.401(19)
C65 C70 1.434(17)
C66 C67 1.379(17)
C66 H66 0.9500
C67 C68 1.366(19)
C67 H67 0.9500
C68 C69 1.37(2)
C68 H68 0.9500
C69 C70 1.388(19)
C69 H69 0.9500
C70 H70 0.9500
C71 C72 1.375(18)
C71 C76 1.38(2)
C72 C73 1.370(17)
C72 H72 0.9500
C73 C74 1.40(2)
C73 H73 0.9500
C74 C75 1.35(2)
C74 H74 0.9500
C75 C76 1.377(17)
C75 H75 0.9500
C76 H76 0.9500
C77 C78 1.45(3)
C77 H77A 0.9900
C77 H77B 0.9900
C78 C79 1.44(3)
C78 H78A 0.9900
C78 H78B 0.9900
C79 C80 1.52(3)
C79 H79A 0.9900
C79 H79B 0.9900
C80 H80A 0.9900
C80 H80B 0.9900
C81 C82 1.497(18)
C81 H81A 0.9900
C81 H81B 0.9900
C82 C83 1.496(18)
C82 H82A 0.9900
C82 H82B 0.9900
C83 C84 1.487(17)
C83 H83A 0.9900
C83 H83B 0.9900
C84 H84A 0.9900
C84 H84B 0.9900
C85 C86 1.49(2)
C85 H85A 0.9900
C85 H85B 0.9900
C86 C87 1.53(2)
C86 H86A 0.9900
C86 H86B 0.9900
C87 C88 1.54(3)
C87 H87A 0.9900
C87 H87B 0.9900
C88 H88A 0.9900
C88 H88B 0.9900

loop_
_geom_torsion_atom_site_label_1
_geom_torsion_atom_site_label_2
_geom_torsion_atom_site_label_3
_geom_torsion_atom_site_label_4
_geom_torsion
N10 Mo1 Mo2 N5 178.3(4)
N1 Mo1 Mo2 N5 87.7(4)
N4 Mo1 Mo2 N5 -3.9(4)
N7 Mo1 Mo2 N5 -91.6(4)
N10 Mo1 Mo2 N2 87.5(4)
N1 Mo1 Mo2 N2 -3.1(4)
N4 Mo1 Mo2 N2 -94.7(3)
N7 Mo1 Mo2 N2 177.5(4)
N10 Mo1 Mo2 N8 -93.1(3)
N1 Mo1 Mo2 N8 176.3(4)
N4 Mo1 Mo2 N8 84.7(4)
N7 Mo1 Mo2 N8 -3.1(4)
N10 Mo1 Mo2 N11 -2.8(4)
N1 Mo1 Mo2 N11 -93.3(4)
N4 Mo1 Mo2 N11 175.1(4)
N7 Mo1 Mo2 N11 87.3(3)
Mo2 Mo1 N1 C1 4.9(9)
N10 Mo1 N1 C1 -87.8(9)
N4 Mo1 N1 C1 98.2(9)
Mo2 Mo1 N1 C5 -151.2(8)
N10 Mo1 N1 C5 116.2(9)
N4 Mo1 N1 C5 -57.9(9)
Mo1 Mo2 N2 C1 2.5(8)
N5 Mo2 N2 C1 -89.4(9)
N11 Mo2 N2 C1 94.3(9)
Mo1 Mo2 N2 C11 -155.0(9)
N5 Mo2 N2 C11 113.2(9)
N11 Mo2 N2 C11 -63.1(9)
Mo2 Mo1 N4 C2 1.3(9)
N1 Mo1 N4 C2 -90.7(10)
N7 Mo1 N4 C2 93.5(10)
Mo2 Mo1 N4 C23 -156.2(8)
N1 Mo1 N4 C23 111.8(9)
N7 Mo1 N4 C23 -64.0(9)
Mo1 Mo2 N5 C2 8.0(10)
N2 Mo2 N5 C2 101.1(10)
N8 Mo2 N5 C2 -84.2(10)
Mo1 Mo2 N5 C29 -154.1(9)
N2 Mo2 N5 C29 -61.0(9)
N8 Mo2 N5 C29 113.7(9)
Mo2 Mo1 N7 C3 4.7(9)
N10 Mo1 N7 C3 97.3(9)
N4 Mo1 N7 C3 -88.4(9)
Mo2 Mo1 N7 C41 -155.9(9)
N10 Mo1 N7 C41 -63.2(9)
N4 Mo1 N7 C41 111.0(9)
Mo1 Mo2 N8 C3 2.7(9)
N5 Mo2 N8 C3 94.4(10)
N11 Mo2 N8 C3 -89.2(10)
Mo1 Mo2 N8 C47 -157.1(9)
N5 Mo2 N8 C47 -65.4(10)
N11 Mo2 N8 C47 111.0(10)
Mo2 Mo1 N10 C4 2.3(9)
N1 Mo1 N10 C4 94.2(10)
N7 Mo1 N10 C4 -90.1(10)
Mo2 Mo1 N10 C59 -151.5(10)
N1 Mo1 N10 C59 -59.5(10)
N7 Mo1 N10 C59 116.2(10)
Mo1 Mo2 N11 C4 4.4(9)
N2 Mo2 N11 C4 -88.7(9)
N8 Mo2 N11 C4 96.7(9)
Mo1 Mo2 N11 C65 -159.0(9)
N2 Mo2 N11 C65 107.9(9)
N8 Mo2 N11 C65 -66.7(10)
C11 N2 C1 N1 158.3(12)
Mo2 N2 C1 N1 0.8(14)
C11 N2 C1 N3 -20.8(17)
Mo2 N2 C1 N3 -178.2(9)
C5 N1 C1 N2 152.2(11)
Mo1 N1 C1 N2 -4.0(15)
C5 N1 C1 N3 -28.7(16)
Mo1 N1 C1 N3 175.1(8)
C17 N3 C1 N2 -31.9(19)
C17 N3 C1 N1 149.1(12)
C23 N4 C2 N5 161.0(11)
Mo1 N4 C2 N5 4.4(16)
C23 N4 C2 N6 -18.5(19)
Mo1 N4 C2 N6 -175.1(10)
C29 N5 C2 N4 154.3(12)
Mo2 N5 C2 N4 -8.6(16)
C29 N5 C2 N6 -26.2(18)
Mo2 N5 C2 N6 170.9(9)
C35 N6 C2 N4 -33(2)
C35 N6 C2 N5 147.2(13)
C47 N8 C3 N7 159.5(11)
Mo2 N8 C3 N7 0.4(16)
C47 N8 C3 N9 -17.5(19)
Mo2 N8 C3 N9 -176.6(9)
C41 N7 C3 N8 156.8(12)
Mo1 N7 C3 N8 -3.6(15)
C41 N7 C3 N9 -26.1(18)
Mo1 N7 C3 N9 173.6(9)
C53 N9 C3 N8 -40(2)
C53 N9 C3 N7 142.6(13)
C65 N11 C4 N10 159.5(12)
Mo2 N11 C4 N10 -3.6(16)
C65 N11 C4 N12 -21.7(18)
Mo2 N11 C4 N12 175.2(9)
C59 N10 C4 N11 153.3(12)
Mo1 N10 C4 N11 0.7(16)
C59 N10 C4 N12 -25.5(18)
Mo1 N10 C4 N12 -178.1(9)
C71 N12 C4 N11 139.9(13)
C71 N12 C4 N10 -41.3(19)
C1 N1 C5 C6 132.4(13)
Mo1 N1 C5 C6 -71.6(14)
C1 N1 C5 C10 -49.6(16)
Mo1 N1 C5 C10 106.3(12)
C10 C5 C6 C7 -3(2)
N1 C5 C6 C7 175.4(12)
C5 C6 C7 C8 0(2)
C6 C7 C8 C9 2(2)
C7 C8 C9 C10 -2(2)
C8 C9 C10 C5 -1(2)
C6 C5 C10 C9 3(2)
N1 C5 C10 C9 -174.9(12)
C1 N2 C11 C12 -46.3(17)
Mo2 N2 C11 C12 110.9(12)
C1 N2 C11 C16 140.5(12)
Mo2 N2 C11 C16 -62.4(15)
C16 C11 C12 C13 -3(2)
N2 C11 C12 C13 -176.4(12)
C11 C12 C13 C14 3(2)
C12 C13 C14 C15 -1(2)
C13 C14 C15 C16 -1(2)
C14 C15 C16 C11 1(2)
C12 C11 C16 C15 1(2)
N2 C11 C16 C15 174.2(12)
C1 N3 C17 C18 154.6(13)
C1 N3 C17 C22 -28(2)
N3 C17 C18 C19 177.3(13)
C22 C17 C18 C19 0(2)
C17 C18 C19 C20 5(2)
C18 C19 C20 C21 -5(2)
C19 C20 C21 C22 1(2)
C20 C21 C22 C17 4(2)
C18 C17 C22 C21 -4.4(19)
N3 C17 C22 C21 178.0(12)
C2 N4 C23 C28 133.0(14)
Mo1 N4 C23 C28 -70.7(14)
C2 N4 C23 C24 -48.2(17)
Mo1 N4 C23 C24 108.2(12)
C28 C23 C24 C25 -3(2)
N4 C23 C24 C25 178.2(12)
C23 C24 C25 C26 2(2)
C24 C25 C26 C27 -1(2)
C25 C26 C27 C28 0(2)
C24 C23 C28 C27 2(2)
N4 C23 C28 C27 -178.9(12)
C26 C27 C28 C23 -1(2)
C2 N5 C29 C34 131.0(14)
Mo2 N5 C29 C34 -66.5(16)
C2 N5 C29 C30 -55.8(17)
Mo2 N5 C29 C30 106.7(12)
C34 C29 C30 C31 2(2)
N5 C29 C30 C31 -171.6(13)
C29 C30 C31 C32 -4(2)
C30 C31 C32 C33 2(2)
C31 C32 C33 C34 2(2)
C32 C33 C34 C29 -4(2)
C30 C29 C34 C33 2(2)
N5 C29 C34 C33 174.9(14)
C2 N6 C35 C36 -35(2)
C2 N6 C35 C40 147.3(14)
C40 C35 C36 C37 -2(2)
N6 C35 C36 C37 -179.3(13)
C35 C36 C37 C38 2(2)
C36 C37 C38 C39 -2(2)
C37 C38 C39 C40 2(2)
C38 C39 C40 C35 -2(2)
C36 C35 C40 C39 1(2)
N6 C35 C40 C39 179.3(12)
C3 N7 C41 C46 140.4(13)
Mo1 N7 C41 C46 -59.5(15)
C3 N7 C41 C42 -43.5(18)
Mo1 N7 C41 C42 116.6(12)
C46 C41 C42 C43 3(2)
N7 C41 C42 C43 -173.0(12)
C41 C42 C43 C44 -2(2)
C42 C43 C44 C45 -1(2)
C43 C44 C45 C46 2(2)
C42 C41 C46 C45 -2(2)
N7 C41 C46 C45 174.5(12)
C44 C45 C46 C41 -1(2)
C3 N8 C47 C52 137.4(13)
Mo2 N8 C47 C52 -62.9(14)
C3 N8 C47 C48 -50.3(17)
Mo2 N8 C47 C48 109.5(12)
C52 C47 C48 C49 -3(2)
N8 C47 C48 C49 -175.1(13)
C47 C48 C49 C50 3(2)
C48 C49 C50 C51 -3(2)
C49 C50 C51 C52 3(2)
C48 C47 C52 C51 3(2)
N8 C47 C52 C51 175.3(11)
C50 C51 C52 C47 -3(2)
C3 N9 C53 C54 158.3(13)
C3 N9 C53 C58 -26.8(19)
N9 C53 C54 C55 175.8(12)
C58 C53 C54 C55 1(2)
C53 C54 C55 C56 -1(2)
C54 C55 C56 C57 1(2)
C55 C56 C57 C58 -1(2)
C56 C57 C58 C53 1(2)
C54 C53 C58 C57 -0.8(19)
N9 C53 C58 C57 -175.7(12)
C4 N10 C59 C60 -48.6(16)
Mo1 N10 C59 C60 104.7(13)
C4 N10 C59 C64 137.0(13)
Mo1 N10 C59 C64 -69.7(12)
C64 C59 C60 C61 0.9(19)
N10 C59 C60 C61 -173.4(12)
C59 C60 C61 C62 -2(2)
C60 C61 C62 C63 3(2)
C61 C62 C63 C64 -3(2)
C62 C63 C64 C59 2(2)
C60 C59 C64 C63 -1.0(19)
N10 C59 C64 C63 173.5(12)
C4 N11 C65 C66 136.7(13)
Mo2 N11 C65 C66 -60.4(15)
C4 N11 C65 C70 -49.6(18)
Mo2 N11 C65 C70 113.2(11)
N11 C65 C66 C67 172.2(12)
C70 C65 C66 C67 -2(2)
C65 C66 C67 C68 -1(2)
C66 C67 C68 C69 3(2)
C67 C68 C69 C70 -3(2)
C68 C69 C70 C65 1(2)
C66 C65 C70 C69 1.6(19)
N11 C65 C70 C69 -172.3(12)
C4 N12 C71 C72 169.2(12)
C4 N12 C71 C76 -16(2)
C76 C71 C72 C73 1(2)
N12 C71 C72 C73 176.5(12)
C71 C72 C73 C74 1(2)
C72 C73 C74 C75 -3(2)
C73 C74 C75 C76 2(2)
C72 C71 C76 C75 -2(2)
N12 C71 C76 C75 -176.8(12)
C74 C75 C76 C71 0(2)
C80 O1 C77 C78 -26(2)
O1 C77 C78 C79 25(3)
C77 C78 C79 C80 -15(3)
C77 O1 C80 C79 16(2)
C78 C79 C80 O1 0(3)
C84 O2 C81 C82 -35(2)
O2 C81 C82 C83 29(3)
C81 C82 C83 C84 -13(3)
C81 O2 C84 C83 27(2)
C82 C83 C84 O2 -8(3)
C88 O3 C85 C86 4(2)
O3 C85 C86 C87 19(2)
C85 C86 C87 C88 -33(2)
C85 O3 C88 C87 -25(2)
C86 C87 C88 O3 36(2)
